data_2108622
loop_
_publ_author_name
'Janicki, Rafa\/l'
'Starynowicz, Przemys\/law'

_publ_section_title
;
 Analysis of charge density in nonaaquagadolinium(III)
 trifluoromethanesulfonate -- insight into Gd^III^---OH~2~ bonding
;
_journal_coeditor_code PX5020SUP1
_journal_issue 4
_journal_name_full 'Acta Crystallographica Section B'
_journal_page_first
;
;
_journal_paper_doi 10.1107/S2052520620006903
_journal_volume 76
_journal_year 2020
_chemical_formula_sum 'C3 H18 F9 Gd O18 S3'
_chemical_formula_weight 766.60
_space_group_IT_number 176
_space_group_name_Hall '-P 6c'
_space_group_name_H-M_alt 'P 63/m'
_symmetry_cell_setting hexagonal
_symmetry_space_group_name_H-M 'P 63/m'
_audit_conform_dict_location ftp://ftp.iucr.org/pub/cif_core.dic
_audit_conform_dict_name cif_core.dic
_audit_conform_dict_version 2.3
_audit_creation_date '22-Apr-20 T13:07:21-00:00'
_audit_creation_method 'XD routine XDCIF'
_cell_angle_alpha 90
_cell_angle_beta 90
_cell_angle_gamma 120
_cell_formula_units_Z 2
_cell_length_a 13.7828(9)
_cell_length_b 13.7828(9)
_cell_length_c 7.3148(5)
_cell_measurement_reflns_used 61419
_cell_measurement_temperature 80(1)
_cell_measurement_theta_max 69.7670
_cell_measurement_theta_min 2.7850
_cell_volume 1203.39(14)
_computing_cell_refinement 'CrysAlisPro 1.171.38.46 (Rigaku OD, 2015)'
_computing_data_collection 'CrysAlisPro 1.171.38.46 (Rigaku OD, 2015)'
_computing_data_reduction 'CrysAlisPro 1.171.38.46 (Rigaku OD, 2015)'
_computing_molecular_graphics 'Volkov et al, (2006)'
_computing_publication_material 'Volkov et al, (2006)'
_computing_structure_refinement 'Volkov et al, (2006)'
_diffrn_ambient_environment N~2~
_diffrn_ambient_temperature 80(1)
_diffrn_detector 'CCD plate'
_diffrn_detector_area_resol_mean 10.3456
_diffrn_detector_type Ruby
_diffrn_measured_fraction_theta_max 0.9981
_diffrn_measurement_device 'four-circle diffractometer'
_diffrn_measurement_device_type 'Xcalibur, Ruby'
_diffrn_measurement_method '\w scans'
_diffrn_radiation_monochromator graphite
_diffrn_radiation_probe x-ray
_diffrn_radiation_type 'Mo K\a'
_diffrn_radiation_wavelength 0.71073
_diffrn_reflns_av_R_equivalents 0.0207
_diffrn_reflns_av_sigmaI/netI 0.0254
_diffrn_reflns_limit_h_max 29
_diffrn_reflns_limit_h_min -35
_diffrn_reflns_limit_k_max 36
_diffrn_reflns_limit_k_min -36
_diffrn_reflns_limit_l_max 19
_diffrn_reflns_limit_l_min -14
_diffrn_reflns_number 86103
_diffrn_reflns_reduction_process
;
 Scaled and merged with SORTAV
 R.H. Blessing, (1987) Cryst. Rev. 1, 3-58
 R.H. Blessing, (1989) J. Appl. Cryst. 22, 396-397
;
_diffrn_reflns_theta_max 69.798
_diffrn_reflns_theta_min 1.706
_diffrn_source 'fine-focus sealed X-ray tube'
_diffrn_source_type 'Enhance (Mo) X-ray Source'
_exptl_absorpt_coefficient_mu 3.143
_exptl_absorpt_correction_T_max 0.542
_exptl_absorpt_correction_T_min 0.401
_exptl_absorpt_correction_type analytical
_exptl_absorpt_process_details
;
CrysAlisPro 1.171.38.46 (Rigaku Oxford Diffraction, 2015)
Analytical numeric absorption correction using a multifaceted crystal
model based on expressions derived by R.C. Clark & J.S. Reid.
(Clark, R. C. & Reid, J. S. (1995). Acta Cryst. A51, 887-897)
Empirical absorption correction using spherical harmonics,
implemented in SCALE3 ABSPACK scaling algorithm.
;
_exptl_crystal_colour colourless
_exptl_crystal_description irregular
_exptl_crystal_F_000 746
_exptl_crystal_size_max 0.424
_exptl_crystal_size_mid 0.355
_exptl_crystal_size_min 0.286
_refine_diff_density_max 0.678
_refine_diff_density_min -0.726
_refine_diff_density_rms 0.071
_refine_ls_extinction_coef 0.441(4)
_refine_ls_extinction_expression
;
        Becker, P.J. & Coppens, P. (1974) Acta Cryst., A30, 129-153.
;
_refine_ls_extinction_method 'Becker-Coppens type 1 Lorentzian isotropic'
_refine_ls_goodness_of_fit_ref 1.837
_refine_ls_matrix_type full
_refine_ls_number_parameters 203
_refine_ls_number_reflns 5325
_refine_ls_number_restraints 1
_refine_ls_R_factor_all 0.012
_refine_ls_R_factor_gt 0.009
_refine_ls_shift/su_max 0.00035
_refine_ls_structure_factor_coef Fsqd
_refine_ls_weighting_details
;    calc w2 = q/[s^2^(Fo^2^) + (0.00 P)^2^ + 0.20 P + 0.00 + 0.00 sin(th)]
     where P = (0.3333 Fo^2^ + 0.6667 Fc^2^)
           q = 1.0
;
_refine_ls_weighting_scheme calc
_refine_ls_wR_factor_ref 0.023
_reflns_number_gt 7966
_reflns_number_total 8039
_cod_data_source_file px5020sup1.cif
_cod_data_source_block I
_cod_original_sg_symbol_H-M P6(3)/m
_cod_database_code 2108622
_oxdiff_exptl_absorpt_empirical_full_min 0.940
_oxdiff_exptl_absorpt_empirical_full_max 1.095

loop_
_space_group_symop_id
_space_group_symop_operation_xyz
1 +X,+Y,+Z
2 -Y,+X-Y,+Z
3 -X+Y,-X,+Z
4 -X,-Y,1/2+Z
5 +Y,-X+Y,1/2+Z
6 +X-Y,+X,1/2+Z
7 -X,-Y,-Z
8 +Y,-X+Y,-Z
9 +X-Y,+X,-Z
10 +X,+Y,1/2-Z
11 -Y,+X-Y,1/2-Z
12 -X+Y,-X,1/2-Z

loop_
_atom_local_axes_atom_label
_atom_local_axes_atom0
_atom_local_axes_ax1
_atom_local_axes_atom1
_atom_local_axes_atom2
_atom_local_axes_ax2
GD DUM0 Z GD O(W2) Y
S C X S O(4) Y
F(1) C Z F(1) F(2) Y
F(2) C X C S Y
O(W1) GD Z O(W1) H(12) Y
O(W2) GD X O(W2) DUM1 Y
O(3) S Z O(3) O(4) Y
O(4) S X S C Y
C S X C F(2) Y
H(11) O(W1) Z H(11) H(12) Y
H(12) O(W1) Z H(12) H(11) Y
H(21) O(W2) Z H(21) H(11) Y

loop_
_atom_rho_multipole_atom_label
_atom_rho_multipole_coeff_Pv
_atom_rho_multipole_coeff_P00
_atom_rho_multipole_coeff_P11
_atom_rho_multipole_coeff_P1-1
_atom_rho_multipole_coeff_P10
_atom_rho_multipole_coeff_P20
_atom_rho_multipole_coeff_P21
_atom_rho_multipole_coeff_P2-1
_atom_rho_multipole_coeff_P22
_atom_rho_multipole_coeff_P2-2
_atom_rho_multipole_coeff_P30
_atom_rho_multipole_coeff_P31
_atom_rho_multipole_coeff_P3-1
_atom_rho_multipole_coeff_P32
_atom_rho_multipole_coeff_P3-2
_atom_rho_multipole_coeff_P33
_atom_rho_multipole_coeff_P3-3
_atom_rho_multipole_coeff_P40
_atom_rho_multipole_coeff_P41
_atom_rho_multipole_coeff_P4-1
_atom_rho_multipole_coeff_P42
_atom_rho_multipole_coeff_P4-2
_atom_rho_multipole_coeff_P43
_atom_rho_multipole_coeff_P4-3
_atom_rho_multipole_coeff_P44
_atom_rho_multipole_coeff_P4-4
_atom_rho_multipole_kappa
_atom_rho_multipole_kappa_prime0
_atom_rho_multipole_kappa_prime1
_atom_rho_multipole_kappa_prime2
_atom_rho_multipole_kappa_prime3
_atom_rho_multipole_kappa_prime4
Gd 0.803(6) 0.682(7) 0 0 0 0.005(3) 0 0 0 0 0 0 0 0 0 -0.016(3) 0.0361(19) 0.078(5) 0 0 0 0 0 0 0 0 0.720(4) 1.008(5) 1.008(5) 1.008(5) 1.008(5) 1.008(5)
S 2.55(2) 0 -0.011(4) 0.018(4) 0 0.034(4) 0 0 -0.040(3) 0.000(3) 0 -0.072(4) -0.183(6) 0 0 0.096(4) -0.051(4) 0 0 0 0 0 0 0 0 0 1.011(3) 1.007(10) 1.007(10) 1.007(10) 1.007(10) 1.007(10)
F(1) 7.180(13) 0 -0.015(8) -0.140(7) 0.021(6) -0.122(7) -0.020(8) 0.011(7) -0.050(9) -0.021(9) 0.022(5) 0.152(5) 0.054(4) 0.022(5) -0.019(5) -0.055(5) 0.115(5) 0 0 0 0 0 0 0 0 0 0.9932(11) 1.3 1.3 1.3 1.3 1.3
F(2) 3.584(7) 0 0.030(3) -0.024(4) 0 0.018(5) 0 0 -0.028(4) -0.019(4) 0 -0.018(3) 0.079(3) 0 0 -0.014(2) -0.022(2) 0 0 0 0 0 0 0 0 0 0.9932(11) 1.3 1.3 1.3 1.3 1.3
O(W1) 6.248(18) 0 0.031(5) 0.026(6) 0.102(5) 0.021(4) -0.030(4) -0.037(5) 0.031(5) -0.022(5) 0.096(5) 0.015(5) -0.013(5) 0.092(5) -0.040(5) 0.028(5) -0.046(5) 0 0 0 0 0 0 0 0 0 0.9818(8) 0.831(12) 0.831(12) 0.831(12) 0.831(12) 0.831(12)
O(W2) 3.124(11) 0 0.058(4) -0.027(4) 0 -0.011(4) 0 0 -0.042(3) 0.012(3) 0 -0.061(4) -0.010(3) 0 0 0.001(3) -0.015(3) 0 0 0 0 0 0 0 0 0 0.9818(8) 0.831(12) 0.831(12) 0.831(12) 0.831(12) 0.831(12)
O(3) 6.516(12) 0 0.011(4) -0.021(4) -0.033(5) -0.022(5) 0.027(4) 0.007(4) -0.033(4) 0.009(4) 0.025(5) -0.005(5) 0.022(5) 0.003(5) 0.011(5) 0.005(4) 0.008(4) 0 0 0 0 0 0 0 0 0 0.9818(8) 0.831(12) 0.831(12) 0.831(12) 0.831(12) 0.831(12)
O(4) 3.274(7) 0 0.014(3) 0.023(3) 0 0.004(3) 0 0 -0.013(3) 0.003(3) 0 -0.010(3) 0.017(3) 0 0 -0.003(3) 0.003(3) 0 0 0 0 0 0 0 0 0 0.9818(8) 0.831(12) 0.831(12) 0.831(12) 0.831(12) 0.831(12)
C 1.964(18) 0 0.097(5) 0.020(4) 0 -0.003(4) 0 0 0.035(4) -0.003(4) 0 -0.139(6) -0.180(7) 0 0 0.162(7) -0.039(5) 0 0 0 0 0 0 0 0 0 0.981(4) 0.881(13) 0.881(13) 0.881(13) 0.881(13) 0.881(13)
H(11) 0.856(17) 0 0.038(7) 0.084(7) 0.276(12) 0.265(14) 0.005(10) 0.054(10) -0.056(8) -0.024(8) 0 0 0 0 0 0 0 0 0 0 0 0 0 0 0 0 1.2 1.2 1.2 1.2 1.2 1.2
H(12) 0.717(14) 0 0.062(6) 0.020(6) 0.194(9) 0.115(11) -0.020(8) 0.046(9) -0.009(7) 0.017(7) 0 0 0 0 0 0 0 0 0 0 0 0 0 0 0 0 1.2 1.2 1.2 1.2 1.2 1.2
H(21) 0.835(12) 0 -0.030(6) 0.004(6) 0.235(9) 0.206(12) -0.137(9) -0.037(9) 0.003(8) -0.015(7) 0 0 0 0 0 0 0 0 0 0 0 0 0 0 0 0 1.2 1.2 1.2 1.2 1.2 1.2

loop_
_atom_site_label
_atom_site_type_symbol
_atom_site_fract_x
_atom_site_fract_y
_atom_site_fract_z
_atom_site_U_iso_or_equiv
_atom_site_adp_type
_atom_site_occupancy
_atom_site_symmetry_multiplicity
Gd Gd 0.333333 0.666667 0.25 0.006 Uani 1 2
S S 0.320081(3) 0.379073(3) 0.75 0.009 Uani 1 6
F(1) F 0.15829(3) 0.19800(3) 0.60177(7) 0.029 Uani 1 12
F(2) F 0.28008(4) 0.17355(3) 0.75 0.023 Uani 1 6
O(W1) O 0.209383(7) 0.546060(8) 0.485602(12) 0.012 Uani 1 12
O(W2) O 0.143743(11) 0.652439(13) 0.25 0.013 Uani 1 6
O(3) O 0.383736(9) 0.398876(10) 0.917112(13) 0.014 Uani 1 12
O(4) O 0.247480(12) 0.427253(12) 0.75 0.013 Uani 1 6
C C 0.222479(15) 0.227605(14) 0.75 0.016 Uani 1 6
H(11) H 0.128583 0.498817 0.457902 0.0360(19) Uiso 1 12
H(12) H 0.232552 0.509706 0.579031 0.0184(13) Uiso 1 12
H(21) H 0.095802 0.648151 0.354029 0.0302(14) Uiso 1 12

loop_
_atom_site_aniso_label
_atom_site_aniso_U_11
_atom_site_aniso_U_22
_atom_site_aniso_U_33
_atom_site_aniso_U_23
_atom_site_aniso_U_13
_atom_site_aniso_U_12
Gd 0.006605(5) 0.006605(5) 0.005956(6) 0 0 0.003308(3)
S 0.011386(11) 0.011301(11) 0.007684(10) 0 0 0.007767(9)
F(1) 0.02660(10) 0.02233(9) 0.03731(13) -0.01108(9) -0.01592(10) 0.01106(8)
F(2) 0.02681(12) 0.01614(9) 0.03071(13) 0 0 0.01482(9)
O(W1) 0.00974(2) 0.01254(2) 0.01141(2) 0.003402(19) 0.000690(18) 0.004927(19)
O(W2) 0.01188(3) 0.01802(4) 0.01023(3) 0 0 0.00941(3)
O(3) 0.01731(3) 0.02011(3) 0.01077(2) -0.00320(2) -0.00410(2) 0.01298(3)
O(4) 0.01688(4) 0.01728(4) 0.01149(3) 0 0 0.01342(4)
C 0.01587(5) 0.01293(4) 0.02025(6) 0 0 0.00762(4)

loop_
_atom_type_symbol
_atom_type_description
_atom_type_scat_dispersion_real
_atom_type_scat_dispersion_imag
_atom_type_scat_source
C C 0.0030 0.0020 'A. Volkov, P. Macchi, xd.bnk_PBE-QZ4P-ZORA'
H H 0.0000 0.0000 'A. Volkov, P. Macchi, xd.bnk_PBE-QZ4P-ZORA'
O O 0.0110 0.0060 'A. Volkov, P. Macchi, xd.bnk_PBE-QZ4P-ZORA'
F F 0.0170 0.0100 'A. Volkov, P. Macchi, xd.bnk_PBE-QZ4P-ZORA'
S S 0.1250 0.1230 'A. Volkov, P. Macchi, xd.bnk_PBE-QZ4P-ZORA'
Gd Gd3+ -0.1650 3.9040 'from wave functions for Gd3+, PBE, QZ4P, ZORA'

loop_
_geom_angle_atom_site_label_1
_geom_angle_atom_site_label_2
_geom_angle_atom_site_label_3
_geom_angle
_geom_angle_site_symmetry_1
_geom_angle_site_symmetry_2
_geom_angle_site_symmetry_3
_geom_angle_publ_flag
O(W1) GD O(W1) 74.542(11) 1_555 1_555 2_665 yes
O(W1) GD O(W1) 91.263(15) 1_555 1_555 10_555 yes
O(W1) GD O(W1) 139.070(6) 1_555 1_555 11_665 yes
O(W1) GD O(W2) 66.217(10) 1_555 1_555 1_555 yes
O(W1) GD O(W2) 72.957(11) 1_555 1_555 2_665 yes
O(W1) GD O(W2) 134.137(8) 1_555 1_555 3_565 yes
O(W2) GD O(W2) 120.0 1_555 1_555 2_665 yes
O(3) S O(3) 115.07(3) 1_555 1_555 10_556 yes
O(3) S O(4) 113.883(16) 1_555 1_555 1_555 yes
O(3) S C 104.183(19) 1_555 1_555 1_555 yes
O(4) S C 103.88(3) 1_555 1_555 1_555 yes
S C F(1) 110.29(7) 1_555 1_555 1_555 yes
S C F(2) 109.49(7) 1_555 1_555 1_555 yes
H(11) O(W1) H(12) 110.48(3) 1_555 1_555 1_555 yes
H(21) O(W2) H(21) 100.46(4) 1_555 1_555 10_555 yes
F(1) C F(1) 109.45(17) 1_555 1_555 10_556 yes
F(1) C F(2) 108.64(7) 1_555 1_555 1_555 yes

loop_
_geom_bond_atom_site_label_1
_geom_bond_atom_site_label_2
_geom_bond_distance
_geom_bond_site_symmetry_1
_geom_bond_site_symmetry_2
_geom_bond_publ_flag
GD O(W1) 2.4108(3) 1_555 1_555 yes
GD O(W2) 2.5208(4) 1_555 1_555 yes
S O(3) 1.4488(3) 1_555 1_555 yes
S O(4) 1.4515(4) 1_555 1_555 yes
S C 1.8329(6) 1_555 1_555 yes
F(1) F(1) 2.9103(14) 1_555 9_556 yes
F(1) F(2) 3.0359(16) 1_555 9_556 yes
F(1) C 1.3281(11) 1_555 1_555 yes
F(2) C 1.3331(12) 1_555 1_555 yes

loop_
_geom_hbond_atom_site_label_D
_geom_hbond_atom_site_label_H
_geom_hbond_atom_site_label_A
_geom_hbond_site_symmetry_D
_geom_hbond_site_symmetry_H
_geom_hbond_site_symmetry_A
_geom_hbond_distance_DH
_geom_hbond_distance_HA
_geom_hbond_distance_DA
_geom_hbond_angle_DHA
_geom_hbond_publ_flag
O(W1) H(11) O(3) 1_555 1_555 6_554 0.99 1.84 2.8123(4) 166 no
O(W1) H(12) O(4) 1_555 1_555 1_555 0.99 1.77 2.7491(4) 170 no
O(W2) H(21) O(3) 1_555 1_555 12_566 0.99 1.93 2.9045(4) 166 no
